data_2005499
loop_
_publ_author_name
'Secondo, P. M.'
'Barnett, W. M.'
'Collier, H. L.'
'Baughman, R. G.'

_publ_section_title
;
 1,1'-Diketone and 1,1'-Dinitrile Derivatives of 2,2'-Biimidazole
;
_journal_issue 10
_journal_name_full 'Acta Crystallographica Section C'
_journal_page_first 2636
_journal_page_last 2638
_journal_paper_doi 10.1107/S0108270196005823
_journal_volume 52
_journal_year 1996
_chemical_formula_moiety 'C12 H14 N4 O2'
_chemical_formula_sum 'C6 H7 N2 O'
_chemical_formula_weight 246.3
_chemical_name_systematic
;
1,1'-di(2-propanone)-2,2'-biimidazole
;
_space_group_IT_number 14
_symmetry_cell_setting monoclinic
_symmetry_space_group_name_Hall '-P 2yn'
_symmetry_space_group_name_H-M 'P 1 21/n 1'
_audit_creation_method SHELXL
_cell_angle_alpha 90.00
_cell_angle_beta 110.744(9)
_cell_angle_gamma 90.00
_cell_formula_units_Z 2
_cell_length_a 8.1649(9)
_cell_length_b 8.6999(13)
_cell_length_c 8.9848(11)
_cell_measurement_reflns_used 50
_cell_measurement_temperature 288(2)
_cell_measurement_theta_max 20.65
_cell_measurement_theta_min 6.61
_cell_volume 596.85(14)
_computing_cell_refinement 'P3/P4-PC Diffractometer Program'
_computing_data_collection 'P3/P4-PC Diffractometer Program (Siemens, 1991a)'
_computing_data_reduction 'XDISK (Siemens, 1991b)'
_computing_molecular_graphics 'SHELXTL/PC (Sheldrick, 1990b)'
_computing_publication_material 'SHELXTL/PC and SHELXL93'
_computing_structure_refinement 'SHELXL93 (Sheldrick, 1993)'
_computing_structure_solution 'SHELXS86 (Sheldrick, 1990a)'
_diffrn_ambient_temperature 288(2)
_diffrn_measurement_device 'Siemens P3 diffractometer'
_diffrn_measurement_method \q/2\q
_diffrn_radiation_monochromator graphite
_diffrn_radiation_source 'normal-focus sealed tube'
_diffrn_radiation_type MoK\a
_diffrn_radiation_wavelength 0.71073
_diffrn_reflns_av_R_equivalents 0.0117
_diffrn_reflns_av_sigmaI/netI 0.0158
_diffrn_reflns_limit_h_max 9
_diffrn_reflns_limit_h_min -2
_diffrn_reflns_limit_k_max 10
_diffrn_reflns_limit_k_min -2
_diffrn_reflns_limit_l_max 10
_diffrn_reflns_limit_l_min -10
_diffrn_reflns_number 1842
_diffrn_reflns_theta_max 25.05
_diffrn_reflns_theta_min 2.90
_diffrn_standards_decay_% 'ave. of 1.5% in \s(I)'s'
_diffrn_standards_interval_count 50
_diffrn_standards_number 3
_exptl_absorpt_coefficient_mu 0.097
_exptl_absorpt_correction_type none
_exptl_crystal_colour colorless
_exptl_crystal_density_diffrn 1.370
_exptl_crystal_density_meas ?
_exptl_crystal_description 'block cut from prism'
_exptl_crystal_F_000 260
_exptl_crystal_size_max 0.50
_exptl_crystal_size_mid 0.35
_exptl_crystal_size_min 0.25
_refine_diff_density_max 0.268
_refine_diff_density_min -0.210
_refine_ls_extinction_method none
_refine_ls_goodness_of_fit_all 1.146
_refine_ls_goodness_of_fit_obs 1.200
_refine_ls_hydrogen_treatment 'H atoms riding, C-H 0.96\%A'
_refine_ls_matrix_type full
_refine_ls_number_parameters 82
_refine_ls_number_reflns 1047
_refine_ls_number_restraints 0
_refine_ls_restrained_S_all 1.158
_refine_ls_restrained_S_obs 1.200
_refine_ls_R_factor_all 0.0521
_refine_ls_R_factor_obs 0.0435
_refine_ls_shift/esd_max 0.000
_refine_ls_shift/esd_mean 0.000
_refine_ls_structure_factor_coef Fsqd
_refine_ls_weighting_details 'w = 1/[\s^2^(Fo^2^)+(0.0692P)^2^+0.2406P] where P=(Fo^2^+2Fc^2^)/3'
_refine_ls_weighting_scheme calc
_refine_ls_wR_factor_all 0.1401
_refine_ls_wR_factor_obs 0.1330
_reflns_number_observed 895
_reflns_number_total 1053
_reflns_observed_criterion >2sigma(I)
_cod_data_source_file fg1166.cif
_cod_data_source_block I
_cod_depositor_comments
;
The following automatic conversions were performed:
'_symmetry_cell_setting' value 'Monoclinic' changed to 'monoclinic'
according to '/home/saulius/struct/CIF-dictionaries/cif_core.dic'
dictionary named 'cif_core.dic' version 2.4.1 from 2010-06-29.

Automatic conversion script
Id: cif_fix_enum 1527 2010-12-29 10:47:43Z saulius 

The following automatic conversions were performed:

'_symmetry_cell_setting' value 'Monoclinic' changed to 'monoclinic'
according to /home/saulius/struct/CIF-dictionaries/cif_core.dic
dictionary named 'cif_core.dic' version 2.4.1 from 2010-06-29.

Automatic conversion script
Id: cif_fix_values 1715 2011-07-08 13:25:40Z adriana 

The following automatic conversions were performed:

'_exptl_crystal_density_meas' value 'not measured' was changed to '?'
- the value is perceived as not measured.

Automatic conversion script
Id: cif_fix_values 3008 2015-01-20 13:52:24Z robertas 

The following automatic conversions were performed:

'_refine_ls_weighting_scheme' value 'calc w =
1/[\s^2^(Fo^2^)+(0.0692P)^2^+0.2406P] where P=(Fo^2^+2Fc^2^)/3' was
changed to 'calc'. New tag '_refine_ls_weighting_details' was
created. The value of the new tag was set to 'w =
1/[\s^2^(Fo^2^)+(0.0692P)^2^+0.2406P] where P=(Fo^2^+2Fc^2^)/3'.

Automatic conversion script
Id: cif_fix_values 3143 2015-03-26 13:38:13Z robertas 
;
_cod_original_cell_volume 596.85(13)
_cod_original_sg_symbol_H-M 'P 21/n'
_cod_database_code 2005499

loop_
_symmetry_equiv_pos_as_xyz
'x, y, z'
'-x+1/2, y+1/2, -z+1/2'
'-x, -y, -z'
'x-1/2, -y-1/2, z-1/2'

loop_
_atom_site_aniso_label
_atom_site_aniso_U_11
_atom_site_aniso_U_22
_atom_site_aniso_U_33
_atom_site_aniso_U_12
_atom_site_aniso_U_13
_atom_site_aniso_U_23
O 0.0479(10) 0.0662(11) 0.0450(9) -0.0055(8) 0.0037(7) 0.0096(8)
N1 0.0409(10) 0.0392(10) 0.0366(9) -0.0023(7) 0.0107(7) -0.0008(7)
N2 0.0394(10) 0.0460(10) 0.0516(10) -0.0038(8) 0.0169(8) 0.0002(8)
C1 0.0368(10) 0.0356(11) 0.0343(10) -0.0019(9) 0.0090(8) 0.0027(8)
C2 0.0518(13) 0.0475(13) 0.0486(12) 0.0057(11) 0.0216(10) -0.0016(10)
C3 0.0449(12) 0.0535(14) 0.0603(14) 0.0019(11) 0.0255(11) 0.0010(11)
C4 0.0448(11) 0.0433(11) 0.0362(10) -0.0071(10) 0.0064(9) -0.0055(9)
C5 0.0414(11) 0.0346(11) 0.0418(11) -0.0008(9) 0.0106(9) -0.0050(8)
C6 0.0517(14) 0.062(2) 0.0553(14) -0.0150(12) 0.0123(11) -0.0028(12)

loop_
_atom_site_label
_atom_site_occupancy
_atom_site_fract_x
_atom_site_fract_y
_atom_site_fract_z
_atom_site_U_iso_or_equiv
_atom_site_thermal_displace_type
_atom_site_calc_flag
_atom_site_refinement_flags
_atom_site_type_symbol
O 1 -0.0384(2) 0.1411(2) 0.6075(2) 0.0565(5) Uani d . O
N1 1 0.0224(2) 0.3281(2) 0.3837(2) 0.0397(5) Uani d . N
N2 1 0.2191(2) 0.5125(2) 0.4845(2) 0.0455(5) Uani d . N
C1 1 0.0606(3) 0.4619(2) 0.4688(2) 0.0365(5) Uani d . C
C2 1 0.1659(3) 0.2938(3) 0.3451(3) 0.0483(6) Uani d . C
H2B 1 0.1799(3) 0.2064(3) 0.2855(3) 0.080 Uiso d R H
C3 1 0.2838(3) 0.4070(3) 0.4066(3) 0.0510(6) Uani d . C
H3A 1 0.3995(3) 0.4102(3) 0.4023(3) 0.080 Uiso d R H
C4 1 -0.1351(3) 0.2357(3) 0.3418(2) 0.0436(5) Uani d . C
H4A 1 -0.1346(3) 0.1620(3) 0.2625(2) 0.080 Uiso d R H
H4B 1 -0.2330(3) 0.3030(3) 0.2949(2) 0.080 Uiso d R H
C5 1 -0.1571(3) 0.1534(2) 0.4804(2) 0.0403(5) Uani d . C
C6 1 -0.3326(3) 0.0849(3) 0.4484(3) 0.0580(7) Uani d . C
H6A 1 -0.3356(3) 0.0345(3) 0.5425(3) 0.080 Uiso d R H
H6B 1 -0.4197(3) 0.1645(3) 0.4179(3) 0.080 Uiso d R H
H6C 1 -0.3564(3) 0.0114(3) 0.3636(3) 0.080 Uiso d R H

loop_
_atom_type_symbol
_atom_type_description
_atom_type_scat_dispersion_real
_atom_type_scat_dispersion_imag
_atom_type_scat_source
C C 0.0033 0.0016 'International Tables Vol C Tables 4.2.6.8 and 6.1.1.4'
H H 0.0000 0.0000 'International Tables Vol C Tables 4.2.6.8 and 6.1.1.4'
N N 0.0061 0.0033 'International Tables Vol C Tables 4.2.6.8 and 6.1.1.4'
O O 0.0106 0.0060 'International Tables Vol C Tables 4.2.6.8 and 6.1.1.4'

loop_
_geom_angle_atom_site_label_1
_geom_angle_atom_site_label_2
_geom_angle_atom_site_label_3
_geom_angle_site_symmetry_3
_geom_angle
_geom_angle_publ_flag
C1 N1 C2 . 106.3(2) yes
C1 N1 C4 . 128.6(2) yes
C2 N1 C4 . 125.1(2) yes
C1 N2 C3 . 105.1(2) yes
N2 C1 N1 . 111.3(2) yes
N2 C1 C1 3_566 125.3(2) yes
N1 C1 C1 3_566 123.4(2) yes
C3 C2 N1 . 106.7(2) yes
C2 C3 N2 . 110.5(2) yes
N1 C4 C5 . 113.9(2) yes
O C5 C6 . 122.8(2) yes
O C5 C4 . 122.2(2) yes
C6 C5 C4 . 115.0(2) yes

loop_
_geom_bond_atom_site_label_1
_geom_bond_atom_site_label_2
_geom_bond_site_symmetry_2
_geom_bond_distance
_geom_bond_publ_flag
O C5 . 1.213(2) yes
N1 C1 . 1.367(3) yes
N1 C2 . 1.368(3) yes
N1 C4 . 1.449(3) yes
N2 C1 . 1.326(3) yes
N2 C3 . 1.369(3) yes
C1 C1 3_566 1.459(4) yes
C2 C3 . 1.351(3) yes
C4 C5 . 1.501(3) yes
C5 C6 . 1.483(3) yes
